data_4113098
loop_
_publ_author_name
'Bohumil Dolensk\'y'
'Ji\<r\'i Kroul\'ik'
'Vladim\'ir Kr\'al'
'Jonathan L. Sessler'
'Hana Dvo\<r\'akov\'a'
'Petr Bou\<r'
'Mark\'eta Bern\'atkov\'a'
'Christophe Bucher'
'Vincent Lynch'

_publ_section_title
;
 Calix[4]phyrins. Effect of Peripheral Substituents on Conformational
 Mobility and Structure within a Series of Related Systems
;
_journal_name_full 'Journal of the American Chemical Society'
_journal_page_first 13714
_journal_page_last 13722
_journal_paper_doi 10.1021/ja048075g
_journal_volume 126
_journal_year 2004
_chemical_formula_sum 'C46 H26 F10 N4'
_chemical_formula_weight 824.71
_chemical_name_systematic
; 
 ? 
;
_space_group_IT_number 14
_symmetry_cell_setting monoclinic
_symmetry_space_group_name_Hall '-P 2ybc'
_symmetry_space_group_name_H-M 'P 1 21/c 1'
_atom_sites_solution_hydrogens geom
_atom_sites_solution_primary direct
_atom_sites_solution_secondary difmap
_audit_creation_method SHELXL-97
_cell_angle_alpha 90.00
_cell_angle_beta 111.306(1)
_cell_angle_gamma 90.00
_cell_formula_units_Z 2
_cell_length_a 14.2116(3)
_cell_length_b 11.8259(3)
_cell_length_c 11.5544(2)
_cell_measurement_temperature 153(2)
_cell_volume 1809.17(7)
_computing_cell_refinement 'Collect software, Nonius B.V. 1998'
_computing_data_collection 'Collect software, Nonius B.V. 1998'
_computing_data_reduction
;
DENZO and Scalepack (Otwinoski and Minor, 1997)
;
_computing_molecular_graphics 'XP SHELXTL/PC, Siemens Analytical'
_computing_structure_refinement 'XL SHELXTL/PC, Siemens Analytical'
_computing_structure_solution
;
SIR97 - Altomare A., Burla M.C., Camalli M., Cascarano G.L., Giacovazzo C., 
Guagliardi A., Moliterni A.G.G., Polidori G.,Spagna R.
;
_diffrn_ambient_temperature 153(2)
_diffrn_measured_fraction_theta_full 0.986
_diffrn_measured_fraction_theta_max 0.986
_diffrn_measurement_device_type 'Nonius Kappa CCD'
_diffrn_measurement_method \w-scans
_diffrn_radiation_monochromator graphite
_diffrn_radiation_source 'fine-focus sealed tube'
_diffrn_radiation_type MoK\a
_diffrn_radiation_wavelength 0.71073
_diffrn_reflns_av_R_equivalents 0.0811
_diffrn_reflns_av_sigmaI/netI 0.1714
_diffrn_reflns_limit_h_max 18
_diffrn_reflns_limit_h_min -18
_diffrn_reflns_limit_k_max 15
_diffrn_reflns_limit_k_min -14
_diffrn_reflns_limit_l_max 14
_diffrn_reflns_limit_l_min -14
_diffrn_reflns_number 7324
_diffrn_reflns_theta_full 27.48
_diffrn_reflns_theta_max 27.48
_diffrn_reflns_theta_min 3.08
_exptl_absorpt_coefficient_mu 0.126
_exptl_absorpt_correction_type none
_exptl_crystal_colour 'olive green'
_exptl_crystal_density_diffrn 1.514
_exptl_crystal_description plates
_exptl_crystal_F_000 840
_exptl_crystal_size_max 0.32
_exptl_crystal_size_mid 0.16
_exptl_crystal_size_min 0.12
_refine_diff_density_max 0.390
_refine_diff_density_min -0.325
_refine_diff_density_rms 0.078
_refine_ls_extinction_coef 0.0069(15)
_refine_ls_extinction_expression Fc^*^=kFc[1+0.001xFc^2^\l^3^/sin(2\q)]^-1/4^
_refine_ls_extinction_method SHELXL
_refine_ls_goodness_of_fit_ref 1.255
_refine_ls_hydrogen_treatment mixed
_refine_ls_matrix_type full
_refine_ls_number_parameters 276
_refine_ls_number_reflns 4084
_refine_ls_number_restraints 0
_refine_ls_restrained_S_all 1.255
_refine_ls_R_factor_all 0.2066
_refine_ls_R_factor_gt 0.0751
_refine_ls_shift/su_max 0.045
_refine_ls_shift/su_mean 0.004
_refine_ls_structure_factor_coef Fsqd
_refine_ls_weighting_details 'calc w=1/[\s^2^(Fo^2^)+(0.0490P)^2^+0.5240P] where P=(Fo^2^+2Fc^2^)/3'
_refine_ls_weighting_scheme calc
_refine_ls_wR_factor_gt 0.1565
_refine_ls_wR_factor_ref 0.1781
_reflns_number_gt 1725
_reflns_number_total 4084
_reflns_threshold_expression >2sigma(I)
_cod_data_source_file ja048075gsi20040403_012451.cif
_cod_data_source_block 1e
_cod_database_code 4113098

loop_
_symmetry_equiv_pos_as_xyz
'x, y, z'
'-x, y+1/2, -z+1/2'
'-x, -y, -z'
'x, -y-1/2, z-1/2'

loop_
_atom_site_label
_atom_site_type_symbol
_atom_site_fract_x
_atom_site_fract_y
_atom_site_fract_z
_atom_site_U_iso_or_equiv
_atom_site_adp_type
_atom_site_occupancy
_atom_site_symmetry_multiplicity
_atom_site_calc_flag
_atom_site_refinement_flags
F1 F 0.15089(18) 0.5245(2) 0.6013(2) 0.0523(7) Uani 1 1 d .
F2 F -0.01799(19) 0.6197(2) 0.6075(2) 0.0657(8) Uani 1 1 d .
F3 F -0.08134(19) 0.8225(2) 0.4941(3) 0.0704(9) Uani 1 1 d .
F4 F 0.02515(19) 0.9265(2) 0.3732(2) 0.0590(8) Uani 1 1 d .
F5 F 0.19463(17) 0.83123(18) 0.3651(2) 0.0474(7) Uani 1 1 d .
N1 N 0.4492(2) 0.5719(2) 0.6289(3) 0.0305(8) Uani 1 1 d .
N2 N 0.3610(3) 0.5400(3) 0.3519(3) 0.0293(8) Uani 1 1 d .
C1 C 0.4956(3) 0.5875(3) 0.7485(3) 0.0287(9) Uani 1 1 d .
C2 C 0.4371(3) 0.6542(3) 0.8033(4) 0.0334(10) Uani 1 1 d .
H2 H 0.4577 0.6766 0.8888 0.040 Uiso 1 1 d R
C3 C 0.3496(3) 0.6774(3) 0.7123(3) 0.0332(10) Uani 1 1 d .
H3A H 0.2940 0.7196 0.7187 0.040 Uiso 1 1 d R
C4 C 0.3539(3) 0.6269(3) 0.6002(3) 0.0294(9) Uani 1 1 d .
C5 C 0.2767(3) 0.6248(3) 0.4873(3) 0.0297(9) Uani 1 1 d .
C6 C 0.2771(3) 0.5808(3) 0.3732(3) 0.0285(9) Uani 1 1 d .
C7 C 0.1951(3) 0.5661(3) 0.2617(3) 0.0318(9) Uani 1 1 d .
H7 H 0.1262 0.5843 0.2487 0.038 Uiso 1 1 d R
C8 C 0.2301(3) 0.5194(3) 0.1749(3) 0.0323(10) Uani 1 1 d .
H8 H 0.1907 0.5017 0.0900 0.039 Uiso 1 1 d R
C9 C 0.3348(3) 0.5043(3) 0.2328(3) 0.0283(9) Uani 1 1 d .
C10 C 0.4061(3) 0.4690(3) 0.1703(3) 0.0299(9) Uani 1 1 d .
C11 C 0.1787(3) 0.6749(3) 0.4831(3) 0.0293(9) Uani 1 1 d .
C12 C 0.1211(3) 0.6237(3) 0.5425(4) 0.0395(11) Uani 1 1 d .
C13 C 0.0340(3) 0.6721(4) 0.5460(4) 0.0425(11) Uani 1 1 d .
C14 C 0.0017(3) 0.7729(4) 0.4884(4) 0.0450(11) Uani 1 1 d .
C15 C 0.0561(3) 0.8259(3) 0.4270(4) 0.0410(11) Uani 1 1 d .
C16 C 0.1417(3) 0.7764(3) 0.4242(3) 0.0336(10) Uani 1 1 d .
C17 C 0.4404(3) 0.5781(3) 0.1228(4) 0.0364(10) Uani 1 1 d .
H17A H 0.4757 0.6265 0.1916 0.055 Uiso 1 1 d R
H17B H 0.4845 0.5582 0.0797 0.055 Uiso 1 1 d R
H17C H 0.3823 0.6168 0.0671 0.055 Uiso 1 1 d R
C18 C 0.3487(3) 0.3873(3) 0.0650(3) 0.0300(10) Uani 1 1 d .
C19 C 0.3122(3) 0.4171(3) -0.0591(4) 0.0400(11) Uani 1 1 d .
H19 H 0.3231 0.4927 -0.0818 0.048 Uiso 1 1 d R
C20 C 0.2609(3) 0.3395(4) -0.1507(4) 0.0469(12) Uani 1 1 d .
H20 H 0.2341 0.3620 -0.2364 0.056 Uiso 1 1 d R
C21 C 0.2472(3) 0.2301(4) -0.1187(4) 0.0502(12) Uani 1 1 d .
H21 H 0.2139 0.1754 -0.1817 0.060 Uiso 1 1 d R
C22 C 0.2829(3) 0.1998(4) 0.0048(4) 0.0463(12) Uani 1 1 d .
H22 H 0.2719 0.1243 0.0277 0.056 Uiso 1 1 d R
C23 C 0.3331(3) 0.2768(3) 0.0954(4) 0.0367(10) Uani 1 1 d .
H23 H 0.3575 0.2545 0.1811 0.044 Uiso 1 1 d R
H2N H 0.423(3) 0.538(3) 0.406(3) 0.024(10) Uiso 1 1 d .

loop_
_atom_site_aniso_label
_atom_site_aniso_U_11
_atom_site_aniso_U_22
_atom_site_aniso_U_33
_atom_site_aniso_U_23
_atom_site_aniso_U_13
_atom_site_aniso_U_12
F1 0.0505(16) 0.0423(15) 0.0716(17) 0.0182(13) 0.0310(13) 0.0077(12)
F2 0.0525(17) 0.0760(19) 0.083(2) 0.0183(15) 0.0412(16) 0.0082(15)
F3 0.0500(17) 0.0755(19) 0.096(2) 0.0179(16) 0.0391(16) 0.0285(15)
F4 0.0583(18) 0.0467(16) 0.0735(18) 0.0160(14) 0.0255(14) 0.0247(14)
F5 0.0508(15) 0.0388(14) 0.0590(16) 0.0091(12) 0.0277(13) 0.0046(12)
N1 0.030(2) 0.0284(18) 0.034(2) -0.0023(15) 0.0122(16) 0.0025(15)
N2 0.025(2) 0.0319(19) 0.030(2) 0.0004(16) 0.0087(17) 0.0035(16)
C1 0.038(2) 0.025(2) 0.027(2) 0.0001(18) 0.0162(19) 0.0007(19)
C2 0.040(3) 0.031(2) 0.032(2) -0.0035(19) 0.016(2) 0.0013(19)
C3 0.036(3) 0.031(2) 0.036(2) -0.0010(19) 0.018(2) 0.004(2)
C4 0.031(2) 0.025(2) 0.035(2) 0.0011(18) 0.015(2) 0.0014(18)
C5 0.028(2) 0.032(2) 0.031(2) 0.0005(18) 0.0129(19) 0.0009(18)
C6 0.028(2) 0.026(2) 0.033(2) -0.0003(18) 0.0128(19) 0.0006(18)
C7 0.029(2) 0.034(2) 0.031(2) -0.0022(19) 0.0101(19) 0.0004(19)
C8 0.034(2) 0.034(2) 0.029(2) -0.0035(18) 0.0115(19) -0.0024(19)
C9 0.034(2) 0.027(2) 0.025(2) 0.0015(18) 0.0114(18) 0.0031(18)
C10 0.033(2) 0.028(2) 0.032(2) -0.0005(18) 0.0155(19) 0.0010(18)
C11 0.030(2) 0.024(2) 0.035(2) -0.0044(19) 0.0128(19) 0.0002(19)
C12 0.039(3) 0.033(2) 0.048(3) 0.009(2) 0.017(2) 0.004(2)
C13 0.037(3) 0.050(3) 0.053(3) 0.009(2) 0.031(2) 0.004(2)
C14 0.029(2) 0.052(3) 0.056(3) 0.001(2) 0.018(2) 0.011(2)
C15 0.042(3) 0.033(2) 0.045(3) 0.005(2) 0.012(2) 0.011(2)
C16 0.035(2) 0.036(2) 0.036(2) 0.004(2) 0.020(2) 0.002(2)
C17 0.042(3) 0.028(2) 0.042(2) 0.000(2) 0.019(2) 0.000(2)
C18 0.033(2) 0.030(2) 0.030(2) -0.0058(18) 0.0143(19) 0.0020(18)
C19 0.050(3) 0.035(2) 0.037(3) -0.004(2) 0.019(2) 0.003(2)
C20 0.053(3) 0.053(3) 0.031(3) -0.006(2) 0.011(2) 0.006(2)
C21 0.053(3) 0.052(3) 0.047(3) -0.023(2) 0.020(2) -0.008(2)
C22 0.048(3) 0.038(3) 0.059(3) -0.011(2) 0.026(2) -0.004(2)
C23 0.039(3) 0.035(3) 0.038(2) -0.002(2) 0.016(2) 0.002(2)

loop_
_atom_type_symbol
_atom_type_description
_atom_type_scat_dispersion_real
_atom_type_scat_dispersion_imag
_atom_type_scat_source
C C 0.0033 0.0016 'International Tables Vol C Tables 4.2.6.8 and 6.1.1.4'
H H 0.0000 0.0000 'International Tables Vol C Tables 4.2.6.8 and 6.1.1.4'
N N 0.0061 0.0033 'International Tables Vol C Tables 4.2.6.8 and 6.1.1.4'
F F 0.0171 0.0103 'International Tables Vol C Tables 4.2.6.8 and 6.1.1.4'

loop_
_geom_angle_atom_site_label_1
_geom_angle_atom_site_label_2
_geom_angle_atom_site_label_3
_geom_angle
_geom_angle_site_symmetry_1
_geom_angle_site_symmetry_3
C1 N1 C4 104.6(3) . .
C9 N2 C6 110.5(3) . .
C9 N2 H2N 124(2) . .
C6 N2 H2N 126(2) . .
N1 C1 C2 112.9(3) . .
N1 C1 C10 125.7(3) . 3_666
C2 C1 C10 120.8(3) . 3_666
C3 C2 C1 106.7(3) . .
C3 C2 H2 127.0 . .
C1 C2 H2 126.3 . .
C2 C3 C4 106.8(3) . .
C2 C3 H3A 127.2 . .
C4 C3 H3A 126.0 . .
C5 C4 N1 125.3(3) . .
C5 C4 C3 125.5(3) . .
N1 C4 C3 109.0(3) . .
C4 C5 C6 128.4(3) . .
C4 C5 C11 116.0(3) . .
C6 C5 C11 115.6(3) . .
N2 C6 C7 106.0(3) . .
N2 C6 C5 125.8(3) . .
C7 C6 C5 128.2(3) . .
C8 C7 C6 108.6(3) . .
C8 C7 H7 126.1 . .
C6 C7 H7 125.3 . .
C7 C8 C9 107.6(3) . .
C7 C8 H8 126.7 . .
C9 C8 H8 125.7 . .
N2 C9 C8 107.3(3) . .
N2 C9 C10 126.2(3) . .
C8 C9 C10 126.2(3) . .
C9 C10 C1 117.0(3) . 3_666
C9 C10 C18 107.4(3) . .
C1 C10 C18 108.4(3) 3_666 .
C9 C10 C17 107.1(3) . .
C1 C10 C17 104.3(3) 3_666 .
C18 C10 C17 112.9(3) . .
C16 C11 C12 115.7(3) . .
C16 C11 C5 122.8(3) . .
C12 C11 C5 121.5(3) . .
F1 C12 C13 118.0(4) . .
F1 C12 C11 119.8(3) . .
C13 C12 C11 122.2(4) . .
F2 C13 C14 120.5(4) . .
F2 C13 C12 119.7(4) . .
C14 C13 C12 119.8(4) . .
F3 C14 C13 120.4(4) . .
F3 C14 C15 119.7(4) . .
C13 C14 C15 119.9(4) . .
F4 C15 C14 119.5(4) . .
F4 C15 C16 121.1(4) . .
C14 C15 C16 119.4(4) . .
F5 C16 C15 118.1(3) . .
F5 C16 C11 118.8(3) . .
C15 C16 C11 123.0(4) . .
C10 C17 H17A 109.9 . .
C10 C17 H17B 109.2 . .
H17A C17 H17B 109.5 . .
C10 C17 H17C 109.3 . .
H17A C17 H17C 109.5 . .
H17B C17 H17C 109.5 . .
C19 C18 C23 117.9(3) . .
C19 C18 C10 123.5(3) . .
C23 C18 C10 118.6(3) . .
C18 C19 C20 121.2(4) . .
C18 C19 H19 119.0 . .
C20 C19 H19 119.9 . .
C21 C20 C19 120.0(4) . .
C21 C20 H20 119.7 . .
C19 C20 H20 120.3 . .
C20 C21 C22 119.2(4) . .
C20 C21 H21 120.5 . .
C22 C21 H21 120.3 . .
C23 C22 C21 120.6(4) . .
C23 C22 H22 119.9 . .
C21 C22 H22 119.5 . .
C22 C23 C18 121.1(4) . .
C22 C23 H23 119.7 . .
C18 C23 H23 119.2 . .

loop_
_geom_bond_atom_site_label_1
_geom_bond_atom_site_label_2
_geom_bond_distance
_geom_bond_site_symmetry_2
F1 C12 1.345(4) .
F2 C13 1.349(4) .
F3 C14 1.341(4) .
F4 C15 1.340(4) .
F5 C16 1.352(4) .
N1 C1 1.310(4) .
N1 C4 1.429(5) .
N2 C9 1.356(5) .
N2 C6 1.389(5) .
N2 H2N 0.88(4) .
C1 C2 1.447(5) .
C1 C10 1.525(5) 3_666
C2 C3 1.334(5) .
C2 H2 0.9600 .
C3 C4 1.448(5) .
C3 H3A 0.9600 .
C4 C5 1.366(5) .
C5 C6 1.419(5) .
C5 C11 1.497(5) .
C6 C7 1.399(5) .
C7 C8 1.386(5) .
C7 H7 0.9601 .
C8 C9 1.404(5) .
C8 H8 0.9600 .
C9 C10 1.502(5) .
C10 C1 1.525(5) 3_666
C10 C18 1.536(5) .
C10 C17 1.548(5) .
C11 C16 1.386(5) .
C11 C12 1.385(5) .
C12 C13 1.376(5) .
C13 C14 1.362(6) .
C14 C15 1.375(6) .
C15 C16 1.362(5) .
C17 H17A 0.9599 .
C17 H17B 0.9601 .
C17 H17C 0.9600 .
C18 C19 1.381(5) .
C18 C23 1.391(5) .
C19 C20 1.391(5) .
C19 H19 0.9600 .
C20 C21 1.379(6) .
C20 H20 0.9600 .
C21 C22 1.377(6) .
C21 H21 0.9601 .
C22 C23 1.375(5) .
C22 H22 0.9600 .
C23 H23 0.9600 .

loop_
_geom_torsion_atom_site_label_1
_geom_torsion_atom_site_label_2
_geom_torsion_atom_site_label_3
_geom_torsion_atom_site_label_4
_geom_torsion
_geom_torsion_site_symmetry_1
_geom_torsion_site_symmetry_4
C4 N1 C1 C2 -1.7(4) . .
C4 N1 C1 C10 170.4(3) . 3_666
N1 C1 C2 C3 1.7(4) . .
C10 C1 C2 C3 -170.8(3) 3_666 .
C1 C2 C3 C4 -0.9(4) . .
C1 N1 C4 C5 -174.5(4) . .
C1 N1 C4 C3 1.1(4) . .
C2 C3 C4 C5 175.5(4) . .
C2 C3 C4 N1 -0.1(4) . .
N1 C4 C5 C6 -7.7(6) . .
C3 C4 C5 C6 177.3(4) . .
N1 C4 C5 C11 171.9(3) . .
C3 C4 C5 C11 -3.1(6) . .
C9 N2 C6 C7 1.6(4) . .
C9 N2 C6 C5 180.0(3) . .
C4 C5 C6 N2 -6.7(6) . .
C11 C5 C6 N2 173.7(3) . .
C4 C5 C6 C7 171.3(4) . .
C11 C5 C6 C7 -8.3(6) . .
N2 C6 C7 C8 -1.1(4) . .
C5 C6 C7 C8 -179.4(4) . .
C6 C7 C8 C9 0.2(4) . .
C6 N2 C9 C8 -1.5(4) . .
C6 N2 C9 C10 171.5(3) . .
C7 C8 C9 N2 0.7(4) . .
C7 C8 C9 C10 -172.3(3) . .
N2 C9 C10 C1 32.4(5) . 3_666
C8 C9 C10 C1 -155.9(4) . 3_666
N2 C9 C10 C18 154.4(3) . .
C8 C9 C10 C18 -33.9(5) . .
N2 C9 C10 C17 -84.1(4) . .
C8 C9 C10 C17 87.6(4) . .
C4 C5 C11 C16 109.0(4) . .
C6 C5 C11 C16 -71.3(5) . .
C4 C5 C11 C12 -68.5(5) . .
C6 C5 C11 C12 111.2(4) . .
C16 C11 C12 F1 179.5(3) . .
C5 C11 C12 F1 -2.8(6) . .
C16 C11 C12 C13 -1.7(6) . .
C5 C11 C12 C13 176.0(4) . .
F1 C12 C13 F2 0.2(6) . .
C11 C12 C13 F2 -178.6(4) . .
F1 C12 C13 C14 179.5(4) . .
C11 C12 C13 C14 0.7(7) . .
F2 C13 C14 F3 1.3(6) . .
C12 C13 C14 F3 -178.0(4) . .
F2 C13 C14 C15 179.4(4) . .
C12 C13 C14 C15 0.1(7) . .
F3 C14 C15 F4 -0.2(6) . .
C13 C14 C15 F4 -178.3(4) . .
F3 C14 C15 C16 178.3(4) . .
C13 C14 C15 C16 0.2(6) . .
F4 C15 C16 F5 -0.3(6) . .
C14 C15 C16 F5 -178.9(4) . .
F4 C15 C16 C11 177.2(3) . .
C14 C15 C16 C11 -1.4(6) . .
C12 C11 C16 F5 179.5(3) . .
C5 C11 C16 F5 1.9(5) . .
C12 C11 C16 C15 2.0(6) . .
C5 C11 C16 C15 -175.6(4) . .
C9 C10 C18 C19 104.4(4) . .
C1 C10 C18 C19 -128.4(4) 3_666 .
C17 C10 C18 C19 -13.4(5) . .
C9 C10 C18 C23 -76.1(4) . .
C1 C10 C18 C23 51.1(4) 3_666 .
C17 C10 C18 C23 166.1(3) . .
C23 C18 C19 C20 0.3(6) . .
C10 C18 C19 C20 179.8(4) . .
C18 C19 C20 C21 -0.9(6) . .
C19 C20 C21 C22 1.3(6) . .
C20 C21 C22 C23 -1.0(6) . .
C21 C22 C23 C18 0.3(6) . .
C19 C18 C23 C22 0.1(6) . .
C10 C18 C23 C22 -179.5(3) . .
